data_7120232
loop_
_publ_author_name
'Nagarajan, Kalaivanan'
'Gopan, Gopika'
'Cheriyan, Rijo T.'
'Hariharan, Mahesh'

_publ_section_title
;
 Long Alkyl Side-Chains Impede Exciton Interaction in Organic Light
 Harvesting Crystals
;
_journal_name_full 'Chem. Commun.'
_journal_paper_doi 10.1039/C7CC02322G
_journal_year 2017
_chemical_formula_moiety 'C62 H64 N2 O4'
_chemical_formula_sum 'C62 H64 N2 O4'
_chemical_formula_weight 901.15
_chemical_name_systematic
;
 ?
;
_space_group_IT_number 2
_symmetry_cell_setting triclinic
_symmetry_space_group_name_Hall '-P 1'
_symmetry_space_group_name_H-M 'P -1'
_atom_sites_solution_hydrogens geom
_atom_sites_solution_primary direct
_atom_sites_solution_secondary difmap
_audit_creation_method SHELXL-97
_audit_update_record
;
2016-07-22 deposited with the CCDC.
2017-06-05 downloaded from the CCDC.
;
_cell_angle_alpha 84.331(4)
_cell_angle_beta 87.822(4)
_cell_angle_gamma 78.265(4)
_cell_formula_units_Z 2
_cell_length_a 9.1506(8)
_cell_length_b 13.8911(11)
_cell_length_c 19.6605(16)
_cell_measurement_reflns_used 7629
_cell_measurement_temperature 125(2)
_cell_measurement_theta_max 28.53
_cell_measurement_theta_min 2.46
_cell_volume 2434.5(4)
_computing_cell_refinement 'Bruker SAINT'
_computing_data_collection 'Bruker APEX2'
_computing_data_reduction 'Bruker SAINT'
_computing_molecular_graphics 'Bruker SHELXTL'
_computing_publication_material 'Bruker SHELXTL'
_computing_structure_refinement 'SHELXL-97 (Sheldrick, 2008)'
_computing_structure_solution 'SHELXS-97 (Sheldrick, 2008)'
_diffrn_ambient_temperature 125(2)
_diffrn_measured_fraction_theta_full 0.961
_diffrn_measured_fraction_theta_max 0.961
_diffrn_measurement_device_type 'Bruker APEX-II CCD'
_diffrn_measurement_method '\f and \w scans'
_diffrn_radiation_monochromator graphite
_diffrn_radiation_source 'fine-focus sealed tube'
_diffrn_radiation_type MoK\a
_diffrn_radiation_wavelength 0.71073
_diffrn_reflns_av_R_equivalents 0.0692
_diffrn_reflns_av_sigmaI/netI 0.0935
_diffrn_reflns_limit_h_max 10
_diffrn_reflns_limit_h_min -10
_diffrn_reflns_limit_k_max 16
_diffrn_reflns_limit_k_min -16
_diffrn_reflns_limit_l_max 23
_diffrn_reflns_limit_l_min -22
_diffrn_reflns_number 28490
_diffrn_reflns_theta_full 24.71
_diffrn_reflns_theta_max 24.71
_diffrn_reflns_theta_min 1.04
_diffrn_standards_number 0
_exptl_absorpt_coefficient_mu 0.076
_exptl_absorpt_correction_T_max 0.9925
_exptl_absorpt_correction_T_min 0.9850
_exptl_absorpt_correction_type multi-scan
_exptl_absorpt_process_details SADABS
_exptl_crystal_colour red
_exptl_crystal_density_diffrn 1.229
_exptl_crystal_density_meas 1.228
_exptl_crystal_density_method 'not measured'
_exptl_crystal_description block
_exptl_crystal_F_000 964
_exptl_crystal_size_max 0.20
_exptl_crystal_size_mid 0.15
_exptl_crystal_size_min 0.10
_refine_diff_density_max 0.693
_refine_diff_density_min -0.465
_refine_diff_density_rms 0.115
_refine_ls_extinction_method none
_refine_ls_goodness_of_fit_ref 1.056
_refine_ls_hydrogen_treatment constr
_refine_ls_matrix_type full
_refine_ls_number_parameters 601
_refine_ls_number_reflns 7958
_refine_ls_number_restraints 0
_refine_ls_restrained_S_all 1.056
_refine_ls_R_factor_all 0.2223
_refine_ls_R_factor_gt 0.1446
_refine_ls_shift/su_max 0.004
_refine_ls_shift/su_mean 0.000
_refine_ls_structure_factor_coef Fsqd
_refine_ls_weighting_details 'calc w=1/[\s^2^(Fo^2^)+(0.1211P)^2^+26.1255P] where P=(Fo^2^+2Fc^2^)/3'
_refine_ls_weighting_scheme calc
_refine_ls_wR_factor_gt 0.3531
_refine_ls_wR_factor_ref 0.4231
_reflns_number_gt 4347
_reflns_number_total 7958
_reflns_threshold_expression >2\s(I)
_cod_data_source_file c7cc02322g2.cif
_cod_data_source_block NP-Hd
_cod_depositor_comments
;
The following automatic conversions were performed:

'_symmetry_cell_setting' value 'Triclinic' changed to 'triclinic'
according to
/home/data/users/saulius/crontab/automatic-downloads/rss-feeds/RSC/lib/dictionaries/cif_core.dic
dictionary named 'cif_core.dic' version 2.4.2 from 2011-04-26.

Automatic conversion script
Id: cif_fix_values 4973 2017-02-22 13:04:09Z antanas 
;
_cod_original_cell_volume 2434.5(3)
_cod_original_sg_symbol_H-M 'P-1   '
_cod_database_code 7120232

loop_
_symmetry_equiv_pos_as_xyz
'x, y, z'
'-x, -y, -z'

loop_
_atom_site_label
_atom_site_type_symbol
_atom_site_fract_x
_atom_site_fract_y
_atom_site_fract_z
_atom_site_U_iso_or_equiv
_atom_site_adp_type
_atom_site_occupancy
_atom_site_symmetry_multiplicity
_atom_site_calc_flag
_atom_site_refinement_flags
C1 C 0.9306(8) 0.5533(5) 0.8445(4) 0.0281(18) Uani 1 1 d .
C2 C 0.8677(8) 0.4803(5) 0.8888(4) 0.0256(17) Uani 1 1 d .
C3 C 0.7184(7) 0.4756(5) 0.8832(4) 0.0278(18) Uani 1 1 d .
H3 H 0.6588 0.5187 0.8499 0.033 Uiso 1 1 calc R
C4 C 0.6543(7) 0.4077(5) 0.9264(4) 0.0276(13) Uani 1 1 d .
H4 H 0.5528 0.4045 0.9209 0.033 Uiso 1 1 calc R
C5 C 0.7355(7) 0.3463(5) 0.9761(4) 0.0276(13) Uani 1 1 d .
C6 C 0.8919(8) 0.3476(5) 0.9822(4) 0.0268(13) Uani 1 1 d .
C7 C 0.9830(8) 0.2862(5) 1.0339(4) 0.0268(13) Uani 1 1 d .
H7 H 0.9413 0.2426 1.0655 0.032 Uiso 1 1 calc R
C8 C 1.1310(8) 0.2910(5) 1.0374(4) 0.0300(18) Uani 1 1 d .
H8 H 1.1907 0.2501 1.0717 0.036 Uiso 1 1 calc R
C9 C 1.1962(8) 0.3545(5) 0.9916(5) 0.033(2) Uani 1 1 d .
H9 H 1.2992 0.3559 0.9945 0.039 Uiso 1 1 calc R
C10 C 1.1089(8) 0.4154(5) 0.9418(4) 0.0244(17) Uani 1 1 d .
C11 C 1.1789(8) 0.4790(5) 0.8924(4) 0.0316(19) Uani 1 1 d .
C12 C 0.9560(7) 0.4145(5) 0.9380(4) 0.0220(16) Uani 1 1 d .
C13 C 0.6613(7) 0.2778(5) 1.0225(4) 0.0229(17) Uani 1 1 d .
C14 C 0.5622(8) 0.3174(5) 1.0712(4) 0.0284(18) Uani 1 1 d .
H14 H 0.5437 0.3864 1.0754 0.034 Uiso 1 1 calc R
C15 C 0.4880(8) 0.2561(5) 1.1148(4) 0.0292(18) Uani 1 1 d .
H15 H 0.4203 0.2847 1.1486 0.035 Uiso 1 1 calc R
C16 C 0.5102(7) 0.1552(4) 1.1104(4) 0.0178(15) Uani 1 1 d .
C17 C 0.6136(7) 0.1121(5) 1.0611(4) 0.0194(16) Uani 1 1 d .
C18 C 0.6425(7) 0.0088(5) 1.0554(4) 0.0207(16) Uani 1 1 d .
C19 C 0.7425(8) -0.0291(5) 1.0059(4) 0.0287(18) Uani 1 1 d .
H19 H 0.7632 -0.0983 1.0023 0.034 Uiso 1 1 calc R
C20 C 0.8143(8) 0.0312(5) 0.9609(4) 0.0322(19) Uani 1 1 d .
H20 H 0.8819 0.0028 0.9271 0.039 Uiso 1 1 calc R
C21 C 0.7882(8) 0.1312(5) 0.9652(4) 0.0321(19) Uani 1 1 d .
H21 H 0.8376 0.1714 0.9342 0.039 Uiso 1 1 calc R
C22 C 0.6879(7) 0.1751(5) 1.0154(4) 0.0196(16) Uani 1 1 d .
C23 C 0.4333(8) 0.0916(5) 1.1580(4) 0.0230(17) Uani 1 1 d .
C24 C 0.3298(9) 0.1311(6) 1.2063(4) 0.0323(19) Uani 1 1 d .
H24 H 0.3056 0.2006 1.2081 0.039 Uiso 1 1 calc R
C25 C 0.2603(9) 0.0706(6) 1.2525(5) 0.037(2) Uani 1 1 d .
H25 H 0.1910 0.0993 1.2857 0.044 Uiso 1 1 calc R
C26 C 0.2918(9) -0.0310(6) 1.2501(4) 0.0333(19) Uani 1 1 d .
C27 C 0.3928(8) -0.0741(5) 1.1995(4) 0.0278(18) Uani 1 1 d .
C28 C 0.4245(8) -0.1771(5) 1.1957(4) 0.0280(18) Uani 1 1 d .
C29 C 0.5214(9) -0.2169(6) 1.1462(4) 0.0320(19) Uani 1 1 d .
H29 H 0.5405 -0.2861 1.1425 0.038 Uiso 1 1 calc R
C30 C 0.5924(8) -0.1554(5) 1.1012(4) 0.0283(18) Uani 1 1 d .
H30 H 0.6607 -0.1846 1.0679 0.034 Uiso 1 1 calc R
C31 C 0.5671(7) -0.0540(5) 1.1032(4) 0.0220(16) Uani 1 1 d .
C32 C 0.4646(7) -0.0119(5) 1.1532(4) 0.0202(16) Uani 1 1 d .
C33 C 0.2180(10) -0.0934(7) 1.3000(5) 0.041(2) Uani 1 1 d .
C34 C 0.3501(10) -0.2418(6) 1.2436(4) 0.038(2) Uani 1 1 d .
C35 C 0.1783(11) -0.2566(7) 1.3412(5) 0.048(2) Uani 1 1 d .
C36 C 0.0352(12) -0.2723(8) 1.3270(6) 0.063(3) Uani 1 1 d .
C37 C -0.0482(11) -0.2228(8) 1.2644(6) 0.058(3) Uani 1 1 d .
H37 H -0.0135 -0.1596 1.2516 0.070 Uiso 1 1 calc R
C38 C -0.0113(11) -0.2858(8) 1.2040(6) 0.066(3) Uani 1 1 d .
H38A H -0.0660 -0.2516 1.1638 0.100 Uiso 1 1 calc R
H38B H -0.0403 -0.3496 1.2156 0.100 Uiso 1 1 calc R
H38C H 0.0962 -0.2964 1.1940 0.100 Uiso 1 1 calc R
C39 C -0.2192(13) -0.1965(11) 1.2759(7) 0.088(4) Uani 1 1 d .
H39A H -0.2667 -0.1645 1.2333 0.131 Uiso 1 1 calc R
H39B H -0.2427 -0.1514 1.3118 0.131 Uiso 1 1 calc R
H39C H -0.2568 -0.2569 1.2897 0.131 Uiso 1 1 calc R
C40 C -0.0238(16) -0.3343(9) 1.3740(8) 0.076(4) Uani 1 1 d .
H40 H -0.1177 -0.3490 1.3649 0.092 Uiso 1 1 calc R
C41 C 0.0436(16) -0.3750(9) 1.4317(8) 0.080(4) Uani 1 1 d .
H41 H -0.0032 -0.4169 1.4626 0.096 Uiso 1 1 calc R
C42 C 0.1837(16) -0.3564(8) 1.4472(6) 0.077(4) Uani 1 1 d .
H42 H 0.2300 -0.3845 1.4889 0.092 Uiso 1 1 calc R
C43 C 0.2561(13) -0.2955(7) 1.4004(6) 0.057(3) Uani 1 1 d .
C44 C 0.4011(14) -0.2707(8) 1.4188(6) 0.068(3) Uani 1 1 d .
H44 H 0.4330 -0.2282 1.3793 0.081 Uiso 1 1 calc R
C45 C 0.3819(15) -0.2115(9) 1.4808(6) 0.081(4) Uani 1 1 d .
H45A H 0.4781 -0.1964 1.4915 0.122 Uiso 1 1 calc R
H45B H 0.3462 -0.2502 1.5200 0.122 Uiso 1 1 calc R
H45C H 0.3092 -0.1498 1.4708 0.122 Uiso 1 1 calc R
C46 C 0.5245(15) -0.3612(11) 1.4306(7) 0.089(4) Uani 1 1 d .
H46A H 0.6161 -0.3410 1.4426 0.134 Uiso 1 1 calc R
H46B H 0.5422 -0.3953 1.3889 0.134 Uiso 1 1 calc R
H46C H 0.4950 -0.4057 1.4681 0.134 Uiso 1 1 calc R
C47 C 1.1581(10) 0.6026(7) 0.7932(5) 0.046(2) Uani 1 1 d .
H47A H 1.2510 0.6160 0.8111 0.056 Uiso 1 1 calc R
H47B H 1.0903 0.6666 0.7808 0.056 Uiso 1 1 calc R
C48 C 1.1946(12) 0.5441(8) 0.7293(6) 0.062(3) Uani 1 1 d .
H48A H 1.2468 0.4759 0.7440 0.075 Uiso 1 1 calc R
H48B H 1.1001 0.5400 0.7080 0.075 Uiso 1 1 calc R
C49 C 1.2909(11) 0.5902(9) 0.6766(6) 0.062(3) Uani 1 1 d .
H49A H 1.2495 0.6619 0.6691 0.074 Uiso 1 1 calc R
H49B H 1.2864 0.5616 0.6328 0.074 Uiso 1 1 calc R
C50 C 1.4529(12) 0.5750(9) 0.6970(6) 0.066(3) Uani 1 1 d .
H50A H 1.4570 0.6071 0.7394 0.079 Uiso 1 1 calc R
H50B H 1.4915 0.5033 0.7076 0.079 Uiso 1 1 calc R
C51 C 1.5546(11) 0.6141(9) 0.6443(6) 0.064(3) Uani 1 1 d .
H51A H 1.5319 0.6871 0.6421 0.077 Uiso 1 1 calc R
H51B H 1.5325 0.5952 0.5991 0.077 Uiso 1 1 calc R
C52 C 1.7204(12) 0.5779(10) 0.6574(6) 0.071(3) Uani 1 1 d .
H52A H 1.7395 0.5858 0.7055 0.085 Uiso 1 1 calc R
H52B H 1.7470 0.5065 0.6512 0.085 Uiso 1 1 calc R
C53 C 1.8216(11) 0.6308(8) 0.6116(6) 0.057(3) Uani 1 1 d .
H53A H 1.9217 0.5876 0.6098 0.068 Uiso 1 1 calc R
H53B H 1.7819 0.6418 0.5647 0.068 Uiso 1 1 calc R
C54 C 1.8374(14) 0.7282(9) 0.6340(7) 0.077(4) Uani 1 1 d .
H54A H 1.7377 0.7631 0.6487 0.092 Uiso 1 1 calc R
H54B H 1.9018 0.7150 0.6746 0.092 Uiso 1 1 calc R
C55 C 1.8998(15) 0.7957(10) 0.5831(7) 0.081(4) Uani 1 1 d .
H55A H 1.9870 0.7578 0.5594 0.097 Uiso 1 1 calc R
H55B H 1.9345 0.8463 0.6069 0.097 Uiso 1 1 calc R
C56 C 1.7864(19) 0.8449(11) 0.5322(8) 0.103(5) Uani 1 1 d .
H56A H 1.7593 0.7934 0.5065 0.124 Uiso 1 1 calc R
H56B H 1.6956 0.8754 0.5572 0.124 Uiso 1 1 calc R
C57 C 1.8275(19) 0.9190(12) 0.4838(8) 0.110(6) Uani 1 1 d .
H57A H 1.9177 0.8886 0.4583 0.132 Uiso 1 1 calc R
H57B H 1.8550 0.9705 0.5093 0.132 Uiso 1 1 calc R
C58 C 1.7090(18) 0.9692(9) 0.4320(7) 0.087(4) Uani 1 1 d .
H58A H 1.6716 0.9176 0.4106 0.104 Uiso 1 1 calc R
H58B H 1.6240 1.0077 0.4568 0.104 Uiso 1 1 calc R
C59 C 1.7616(17) 1.0356(10) 0.3777(7) 0.091(4) Uani 1 1 d .
H59A H 1.7947 1.0883 0.3998 0.109 Uiso 1 1 calc R
H59B H 1.8508 0.9973 0.3556 0.109 Uiso 1 1 calc R
C60 C 1.6602(15) 1.0822(8) 0.3247(8) 0.085(4) Uani 1 1 d .
H60B H 1.5745 1.1260 0.3453 0.102 Uiso 1 1 calc R
H60A H 1.6212 1.0308 0.3037 0.102 Uiso 1 1 calc R
C61 C 1.734(3) 1.1440(13) 0.2677(8) 0.133(8) Uani 1 1 d .
H61A H 1.6532 1.1902 0.2423 0.159 Uiso 1 1 calc R
H61B H 1.7918 1.1844 0.2903 0.159 Uiso 1 1 calc R
C62 C 1.834(2) 1.0889(13) 0.2173(10) 0.121(6) Uani 1 1 d .
H62A H 1.8721 1.1357 0.1840 0.182 Uiso 1 1 calc R
H62B H 1.7788 1.0495 0.1935 0.182 Uiso 1 1 calc R
H62C H 1.9184 1.0452 0.2411 0.182 Uiso 1 1 calc R
N1 N 1.0867(7) 0.5439(5) 0.8457(4) 0.0319(16) Uani 1 1 d .
N2 N 0.2503(8) -0.1948(5) 1.2917(4) 0.0378(17) Uani 1 1 d .
O1 O 0.8565(6) 0.6195(4) 0.8072(3) 0.0387(14) Uani 1 1 d .
O2 O 1.3134(6) 0.4759(5) 0.8896(4) 0.0496(17) Uani 1 1 d .
O3 O 0.3767(7) -0.3307(4) 1.2427(3) 0.0506(17) Uani 1 1 d .
O4 O 0.1369(7) -0.0609(5) 1.3462(3) 0.0529(18) Uani 1 1 d .

loop_
_atom_site_aniso_label
_atom_site_aniso_U_11
_atom_site_aniso_U_22
_atom_site_aniso_U_33
_atom_site_aniso_U_23
_atom_site_aniso_U_13
_atom_site_aniso_U_12
C1 0.016(4) 0.016(4) 0.052(5) -0.011(4) 0.003(4) 0.000(3)
C2 0.011(3) 0.017(4) 0.045(5) -0.006(3) 0.004(3) 0.006(3)
C3 0.004(3) 0.018(4) 0.061(6) -0.007(4) -0.003(3) 0.000(3)
C4 0.005(2) 0.015(3) 0.062(4) -0.006(2) 0.004(2) 0.001(2)
C5 0.005(2) 0.015(3) 0.062(4) -0.006(2) 0.004(2) 0.001(2)
C6 0.015(3) 0.012(3) 0.050(4) -0.005(2) 0.000(2) 0.005(2)
C7 0.015(3) 0.012(3) 0.050(4) -0.005(2) 0.000(2) 0.005(2)
C8 0.015(4) 0.021(4) 0.055(5) -0.009(4) -0.002(3) -0.002(3)
C9 0.006(3) 0.019(4) 0.073(6) -0.015(4) -0.003(4) 0.002(3)
C10 0.011(3) 0.011(3) 0.049(5) -0.010(3) 0.001(3) 0.007(3)
C11 0.017(4) 0.020(4) 0.059(6) -0.009(4) -0.004(4) -0.003(3)
C12 0.012(3) 0.014(4) 0.040(5) -0.010(3) 0.003(3) 0.000(3)
C13 0.008(3) 0.010(3) 0.052(5) -0.004(3) -0.003(3) -0.003(3)
C14 0.017(4) 0.013(4) 0.054(5) -0.006(3) 0.002(3) 0.001(3)
C15 0.011(4) 0.024(4) 0.050(5) -0.005(4) 0.008(3) 0.003(3)
C16 0.009(3) 0.003(3) 0.040(4) -0.002(3) -0.003(3) 0.002(3)
C17 0.006(3) 0.010(3) 0.041(5) -0.001(3) -0.003(3) 0.001(3)
C18 0.013(3) 0.008(3) 0.041(5) -0.002(3) -0.003(3) -0.002(3)
C19 0.016(4) 0.010(3) 0.060(6) -0.006(3) 0.002(4) -0.002(3)
C20 0.015(4) 0.024(4) 0.058(6) -0.007(4) 0.007(3) -0.004(3)
C21 0.017(4) 0.023(4) 0.058(6) 0.004(4) -0.001(4) -0.009(3)
C22 0.003(3) 0.008(3) 0.047(5) -0.003(3) 0.001(3) 0.002(3)
C23 0.013(3) 0.011(3) 0.046(5) -0.007(3) 0.000(3) -0.002(3)
C24 0.024(4) 0.020(4) 0.054(5) -0.005(4) 0.000(4) -0.006(3)
C25 0.026(4) 0.035(5) 0.051(6) -0.012(4) 0.012(4) -0.007(4)
C26 0.024(4) 0.040(5) 0.041(5) -0.005(4) 0.004(4) -0.019(4)
C27 0.020(4) 0.018(4) 0.046(5) -0.007(3) -0.006(3) -0.001(3)
C28 0.022(4) 0.018(4) 0.046(5) -0.007(3) -0.006(3) -0.006(3)
C29 0.027(4) 0.020(4) 0.050(5) -0.006(4) -0.004(4) -0.006(3)
C30 0.024(4) 0.008(3) 0.051(5) -0.010(3) 0.004(3) 0.003(3)
C31 0.012(3) 0.009(3) 0.046(5) -0.006(3) -0.006(3) 0.000(3)
C32 0.015(4) 0.008(3) 0.038(4) -0.002(3) -0.005(3) -0.003(3)
C33 0.033(5) 0.045(5) 0.051(6) 0.000(4) -0.006(4) -0.023(4)
C34 0.039(5) 0.035(5) 0.044(5) -0.002(4) -0.005(4) -0.018(4)
C35 0.052(6) 0.050(6) 0.052(6) -0.011(5) 0.008(5) -0.033(5)
C36 0.055(7) 0.063(7) 0.084(8) -0.026(6) 0.027(6) -0.035(6)
C37 0.043(6) 0.059(7) 0.083(8) -0.021(6) -0.003(5) -0.025(5)
C38 0.037(6) 0.075(8) 0.095(9) -0.027(7) 0.002(6) -0.022(6)
C39 0.052(7) 0.115(11) 0.107(10) -0.052(9) 0.004(7) -0.023(7)
C40 0.086(10) 0.072(8) 0.088(10) -0.030(7) 0.023(8) -0.049(7)
C41 0.091(10) 0.078(9) 0.090(10) -0.032(8) 0.056(8) -0.061(8)
C42 0.106(11) 0.061(7) 0.070(8) -0.013(6) 0.021(7) -0.034(7)
C43 0.069(7) 0.045(6) 0.068(7) -0.012(5) 0.008(6) -0.036(5)
C44 0.073(8) 0.056(7) 0.075(8) 0.015(6) -0.016(6) -0.021(6)
C45 0.085(9) 0.064(8) 0.094(10) -0.024(7) -0.034(7) -0.001(7)
C46 0.077(9) 0.104(11) 0.089(10) -0.026(8) -0.004(7) -0.018(8)
C47 0.034(5) 0.044(5) 0.060(6) 0.009(5) 0.000(4) -0.012(4)
C48 0.049(6) 0.070(7) 0.071(8) -0.005(6) -0.005(5) -0.018(6)
C49 0.045(6) 0.075(8) 0.069(7) 0.000(6) -0.001(5) -0.024(6)
C50 0.047(6) 0.085(8) 0.067(7) 0.001(6) 0.001(5) -0.025(6)
C51 0.043(6) 0.077(8) 0.075(8) -0.001(6) -0.006(5) -0.017(6)
C52 0.048(7) 0.099(9) 0.069(8) -0.012(7) -0.001(6) -0.023(7)
C53 0.043(6) 0.057(6) 0.072(7) -0.013(5) -0.002(5) -0.010(5)
C54 0.063(8) 0.075(8) 0.105(10) -0.020(7) -0.008(7) -0.035(7)
C55 0.072(9) 0.077(9) 0.097(10) -0.027(8) -0.022(7) -0.010(7)
C56 0.122(13) 0.094(11) 0.115(12) -0.007(9) -0.021(10) -0.068(10)
C57 0.129(14) 0.130(13) 0.097(11) 0.011(10) -0.011(10) -0.093(12)
C58 0.127(13) 0.064(8) 0.079(9) -0.010(7) -0.004(9) -0.038(8)
C59 0.105(11) 0.083(9) 0.099(10) 0.003(8) -0.017(9) -0.054(9)
C60 0.076(9) 0.045(7) 0.135(12) 0.003(7) -0.040(8) -0.010(6)
C61 0.23(2) 0.101(13) 0.093(12) 0.019(10) -0.048(14) -0.109(15)
C62 0.124(15) 0.119(14) 0.138(16) 0.021(12) -0.063(12) -0.070(12)
N1 0.016(3) 0.027(4) 0.052(4) 0.000(3) 0.002(3) -0.004(3)
N2 0.036(4) 0.036(4) 0.045(4) -0.001(3) 0.003(3) -0.016(3)
O1 0.024(3) 0.032(3) 0.061(4) 0.000(3) 0.000(3) -0.007(3)
O2 0.015(3) 0.050(4) 0.086(5) 0.006(3) -0.003(3) -0.015(3)
O3 0.055(4) 0.033(4) 0.068(5) -0.003(3) 0.011(3) -0.019(3)
O4 0.046(4) 0.057(4) 0.057(4) -0.008(3) 0.016(3) -0.017(3)

loop_
_atom_type_symbol
_atom_type_description
_atom_type_scat_dispersion_real
_atom_type_scat_dispersion_imag
_atom_type_scat_source
C C 0.0033 0.0016 'International Tables Vol C Tables 4.2.6.8 and 6.1.1.4'
H H 0.0000 0.0000 'International Tables Vol C Tables 4.2.6.8 and 6.1.1.4'
N N 0.0061 0.0033 'International Tables Vol C Tables 4.2.6.8 and 6.1.1.4'
O O 0.0106 0.0060 'International Tables Vol C Tables 4.2.6.8 and 6.1.1.4'

loop_
_geom_angle_atom_site_label_1
_geom_angle_atom_site_label_2
_geom_angle_atom_site_label_3
_geom_angle
O1 C1 N1 119.5(7)
O1 C1 C2 124.1(7)
N1 C1 C2 116.4(7)
C3 C2 C12 119.1(7)
C3 C2 C1 119.8(7)
C12 C2 C1 121.2(7)
C2 C3 C4 120.8(7)
C2 C3 H3 119.6
C4 C3 H3 119.6
C5 C4 C3 121.2(7)
C5 C4 H4 119.4
C3 C4 H4 119.4
C4 C5 C6 119.4(7)
C4 C5 C13 119.4(6)
C6 C5 C13 121.2(7)
C12 C6 C7 118.6(7)
C12 C6 C5 119.1(7)
C7 C6 C5 122.3(7)
C8 C7 C6 119.6(7)
C8 C7 H7 120.2
C6 C7 H7 120.2
C7 C8 C9 121.7(8)
C7 C8 H8 119.2
C9 C8 H8 119.2
C10 C9 C8 119.3(7)
C10 C9 H9 120.3
C8 C9 H9 120.3
C9 C10 C12 120.5(7)
C9 C10 C11 119.1(7)
C12 C10 C11 120.4(7)
O2 C11 N1 119.3(7)
O2 C11 C10 122.8(7)
N1 C11 C10 117.8(6)
C10 C12 C6 120.1(7)
C10 C12 C2 119.5(7)
C6 C12 C2 120.4(6)
C14 C13 C22 120.2(6)
C14 C13 C5 118.2(6)
C22 C13 C5 121.6(6)
C13 C14 C15 120.0(6)
C13 C14 H14 120.0
C15 C14 H14 120.0
C16 C15 C14 122.2(7)
C16 C15 H15 118.9
C14 C15 H15 118.9
C15 C16 C17 119.0(6)
C15 C16 C23 121.3(6)
C17 C16 C23 119.7(6)
C16 C17 C18 121.2(6)
C16 C17 C22 119.0(6)
C18 C17 C22 119.8(6)
C19 C18 C17 118.8(6)
C19 C18 C31 122.3(6)
C17 C18 C31 118.8(6)
C18 C19 C20 121.9(6)
C18 C19 H19 119.1
C20 C19 H19 119.1
C21 C20 C19 120.6(7)
C21 C20 H20 119.7
C19 C20 H20 119.7
C20 C21 C22 120.5(7)
C20 C21 H21 119.7
C22 C21 H21 119.7
C13 C22 C21 122.1(6)
C13 C22 C17 119.6(6)
C21 C22 C17 118.3(6)
C24 C23 C32 119.4(7)
C24 C23 C16 121.4(6)
C32 C23 C16 119.1(6)
C23 C24 C25 121.4(7)
C23 C24 H24 119.3
C25 C24 H24 119.3
C26 C25 C24 120.4(7)
C26 C25 H25 119.8
C24 C25 H25 119.8
C25 C26 C27 120.0(7)
C25 C26 C33 119.3(7)
C27 C26 C33 120.7(7)
C28 C27 C26 120.8(7)
C28 C27 C32 120.1(7)
C26 C27 C32 119.1(6)
C29 C28 C27 119.8(7)
C29 C28 C34 120.0(7)
C27 C28 C34 120.2(7)
C28 C29 C30 119.8(7)
C28 C29 H29 120.1
C30 C29 H29 120.1
C31 C30 C29 122.9(7)
C31 C30 H30 118.6
C29 C30 H30 118.6
C30 C31 C32 117.7(7)
C30 C31 C18 121.8(7)
C32 C31 C18 120.5(6)
C31 C32 C23 120.7(6)
C31 C32 C27 119.7(6)
C23 C32 C27 119.6(6)
O4 C33 N2 121.2(8)
O4 C33 C26 123.3(8)
N2 C33 C26 115.5(8)
O3 C34 N2 121.7(8)
O3 C34 C28 122.0(8)
N2 C34 C28 116.3(7)
C43 C35 C36 124.1(9)
C43 C35 N2 117.0(8)
C36 C35 N2 118.9(9)
C40 C36 C35 116.1(12)
C40 C36 C37 122.0(11)
C35 C36 C37 121.9(9)
C36 C37 C38 111.1(9)
C36 C37 C39 113.6(10)
C38 C37 C39 109.8(9)
C36 C37 H37 107.3
C38 C37 H37 107.3
C39 C37 H37 107.3
C37 C38 H38A 109.5
C37 C38 H38B 109.5
H38A C38 H38B 109.5
C37 C38 H38C 109.5
H38A C38 H38C 109.5
H38B C38 H38C 109.5
C37 C39 H39A 109.5
C37 C39 H39B 109.5
H39A C39 H39B 109.5
C37 C39 H39C 109.5
H39A C39 H39C 109.5
H39B C39 H39C 109.5
C41 C40 C36 123.5(13)
C41 C40 H40 118.3
C36 C40 H40 118.3
C40 C41 C42 120.4(11)
C40 C41 H41 119.8
C42 C41 H41 119.8
C41 C42 C43 120.2(13)
C41 C42 H42 119.9
C43 C42 H42 119.9
C35 C43 C42 115.6(11)
C35 C43 C44 124.1(9)
C42 C43 C44 120.2(11)
C43 C44 C46 112.8(10)
C43 C44 C45 111.3(10)
C46 C44 C45 110.2(10)
C43 C44 H44 107.5
C46 C44 H44 107.5
C45 C44 H44 107.5
C44 C45 H45A 109.5
C44 C45 H45B 109.5
H45A C45 H45B 109.5
C44 C45 H45C 109.5
H45A C45 H45C 109.5
H45B C45 H45C 109.5
C44 C46 H46A 109.5
C44 C46 H46B 109.5
H46A C46 H46B 109.5
C44 C46 H46C 109.5
H46A C46 H46C 109.5
H46B C46 H46C 109.5
N1 C47 C48 108.9(8)
N1 C47 H47A 109.9
C48 C47 H47A 109.9
N1 C47 H47B 109.9
C48 C47 H47B 109.9
H47A C47 H47B 108.3
C49 C48 C47 113.1(9)
C49 C48 H48A 109.0
C47 C48 H48A 109.0
C49 C48 H48B 109.0
C47 C48 H48B 109.0
H48A C48 H48B 107.8
C48 C49 C50 113.4(9)
C48 C49 H49A 108.9
C50 C49 H49A 108.9
C48 C49 H49B 108.9
C50 C49 H49B 108.9
H49A C49 H49B 107.7
C51 C50 C49 115.3(9)
C51 C50 H50A 108.5
C49 C50 H50A 108.5
C51 C50 H50B 108.5
C49 C50 H50B 108.5
H50A C50 H50B 107.5
C50 C51 C52 114.9(10)
C50 C51 H51A 108.6
C52 C51 H51A 108.6
C50 C51 H51B 108.6
C52 C51 H51B 108.6
H51A C51 H51B 107.5
C53 C52 C51 114.5(10)
C53 C52 H52A 108.6
C51 C52 H52A 108.6
C53 C52 H52B 108.6
C51 C52 H52B 108.6
H52A C52 H52B 107.6
C54 C53 C52 114.2(10)
C54 C53 H53A 108.7
C52 C53 H53A 108.7
C54 C53 H53B 108.7
C52 C53 H53B 108.7
H53A C53 H53B 107.6
C55 C54 C53 117.0(11)
C55 C54 H54A 108.1
C53 C54 H54A 108.1
C55 C54 H54B 108.1
C53 C54 H54B 108.1
H54A C54 H54B 107.3
C54 C55 C56 111.0(12)
C54 C55 H55A 109.4
C56 C55 H55A 109.4
C54 C55 H55B 109.4
C56 C55 H55B 109.4
H55A C55 H55B 108.0
C57 C56 C55 116.8(14)
C57 C56 H56A 108.1
C55 C56 H56A 108.1
C57 C56 H56B 108.1
C55 C56 H56B 108.1
H56A C56 H56B 107.3
C56 C57 C58 116.1(13)
C56 C57 H57A 108.3
C58 C57 H57A 108.3
C56 C57 H57B 108.3
C58 C57 H57B 108.3
H57A C57 H57B 107.4
C59 C58 C57 114.5(13)
C59 C58 H58A 108.6
C57 C58 H58A 108.6
C59 C58 H58B 108.6
C57 C58 H58B 108.6
H58A C58 H58B 107.6
C60 C59 C58 118.5(13)
C60 C59 H59A 107.7
C58 C59 H59A 107.7
C60 C59 H59B 107.7
C58 C59 H59B 107.7
H59A C59 H59B 107.1
C59 C60 C61 113.0(13)
C59 C60 H60B 109.0
C61 C60 H60B 109.0
C59 C60 H60A 109.0
C61 C60 H60A 109.0
H60B C60 H60A 107.8
C62 C61 C60 117.3(14)
C62 C61 H61A 108.0
C60 C61 H61A 108.0
C62 C61 H61B 108.0
C60 C61 H61B 108.0
H61A C61 H61B 107.2
C61 C62 H62A 109.5
C61 C62 H62B 109.5
H62A C62 H62B 109.5
C61 C62 H62C 109.5
H62A C62 H62C 109.5
H62B C62 H62C 109.5
C11 N1 C1 123.8(6)
C11 N1 C47 117.8(7)
C1 N1 C47 118.4(7)
C34 N2 C33 126.5(7)
C34 N2 C35 117.9(7)
C33 N2 C35 115.5(7)

loop_
_geom_bond_atom_site_label_1
_geom_bond_atom_site_label_2
_geom_bond_distance
C1 O1 1.222(9)
C1 N1 1.409(9)
C1 C2 1.463(10)
C2 C3 1.390(10)
C2 C12 1.417(10)
C3 C4 1.408(10)
C3 H3 0.9500
C4 C5 1.366(11)
C4 H4 0.9500
C5 C6 1.445(10)
C5 C13 1.498(10)
C6 C12 1.410(10)
C6 C7 1.435(10)
C7 C8 1.374(10)
C7 H7 0.9500
C8 C9 1.400(11)
C8 H8 0.9500
C9 C10 1.390(11)
C9 H9 0.9500
C10 C12 1.406(10)
C10 C11 1.466(11)
C11 O2 1.222(9)
C11 N1 1.398(10)
C13 C14 1.371(10)
C13 C22 1.418(9)
C14 C15 1.403(10)
C14 H14 0.9500
C15 C16 1.385(10)
C15 H15 0.9500
C16 C17 1.416(10)
C16 C23 1.480(10)
C17 C18 1.421(9)
C17 C22 1.441(9)
C18 C19 1.378(10)
C18 C31 1.467(10)
C19 C20 1.396(10)
C19 H19 0.9500
C20 C21 1.370(10)
C20 H20 0.9500
C21 C22 1.419(10)
C21 H21 0.9500
C23 C24 1.387(10)
C23 C32 1.419(9)
C24 C25 1.399(11)
C24 H24 0.9500
C25 C26 1.387(11)
C25 H25 0.9500
C26 C27 1.424(11)
C26 C33 1.480(11)
C27 C28 1.409(10)
C27 C32 1.428(10)
C28 C29 1.370(11)
C28 C34 1.482(11)
C29 C30 1.404(11)
C29 H29 0.9500
C30 C31 1.384(9)
C30 H30 0.9500
C31 C32 1.417(10)
C33 O4 1.214(11)
C33 N2 1.404(11)
C34 O3 1.210(10)
C34 N2 1.402(11)
C35 C43 1.392(15)
C35 C36 1.413(14)
C35 N2 1.461(11)
C36 C40 1.372(16)
C36 C37 1.504(16)
C37 C38 1.530(14)
C37 C39 1.546(15)
C37 H37 1.0000
C38 H38A 0.9800
C38 H38B 0.9800
C38 H38C 0.9800
C39 H39A 0.9800
C39 H39B 0.9800
C39 H39C 0.9800
C40 C41 1.330(18)
C40 H40 0.9500
C41 C42 1.409(19)
C41 H41 0.9500
C42 C43 1.424(14)
C42 H42 0.9500
C43 C44 1.502(15)
C44 C46 1.514(17)
C44 C45 1.523(16)
C44 H44 1.0000
C45 H45A 0.9800
C45 H45B 0.9800
C45 H45C 0.9800
C46 H46A 0.9800
C46 H46B 0.9800
C46 H46C 0.9800
C47 N1 1.468(10)
C47 C48 1.552(14)
C47 H47A 0.9900
C47 H47B 0.9900
C48 C49 1.513(14)
C48 H48A 0.9900
C48 H48B 0.9900
C49 C50 1.518(14)
C49 H49A 0.9900
C49 H49B 0.9900
C50 C51 1.502(14)
C50 H50A 0.9900
C50 H50B 0.9900
C51 C52 1.521(14)
C51 H51A 0.9900
C51 H51B 0.9900
C52 C53 1.513(15)
C52 H52A 0.9900
C52 H52B 0.9900
C53 C54 1.499(15)
C53 H53A 0.9900
C53 H53B 0.9900
C54 C55 1.481(17)
C54 H54A 0.9900
C54 H54B 0.9900
C55 C56 1.485(18)
C55 H55A 0.9900
C55 H55B 0.9900
C56 C57 1.430(18)
C56 H56A 0.9900
C56 H56B 0.9900
C57 C58 1.53(2)
C57 H57A 0.9900
C57 H57B 0.9900
C58 C59 1.474(17)
C58 H58A 0.9900
C58 H58B 0.9900
C59 C60 1.435(17)
C59 H59A 0.9900
C59 H59B 0.9900
C60 C61 1.56(2)
C60 H60B 0.9900
C60 H60A 0.9900
C61 C62 1.49(2)
C61 H61A 0.9900
C61 H61B 0.9900
C62 H62A 0.9800
C62 H62B 0.9800
C62 H62C 0.9800

loop_
_geom_torsion_atom_site_label_1
_geom_torsion_atom_site_label_2
_geom_torsion_atom_site_label_3
_geom_torsion_atom_site_label_4
_geom_torsion
O1 C1 C2 C3 8.8(12)
N1 C1 C2 C3 -170.6(7)
O1 C1 C2 C12 -170.7(7)
N1 C1 C2 C12 9.8(10)
C12 C2 C3 C4 1.1(11)
C1 C2 C3 C4 -178.4(7)
C2 C3 C4 C5 1.6(11)
C3 C4 C5 C6 -3.1(11)
C3 C4 C5 C13 177.8(7)
C4 C5 C6 C12 1.9(11)
C13 C5 C6 C12 -179.0(7)
C4 C5 C6 C7 179.0(7)
C13 C5 C6 C7 -1.9(11)
C12 C6 C7 C8 -2.6(10)
C5 C6 C7 C8 -179.8(7)
C6 C7 C8 C9 0.0(11)
C7 C8 C9 C10 0.9(11)
C8 C9 C10 C12 0.9(11)
C8 C9 C10 C11 -177.7(7)
C9 C10 C11 O2 5.5(12)
C12 C10 C11 O2 -173.1(7)
C9 C10 C11 N1 -176.1(7)
C12 C10 C11 N1 5.4(10)
C9 C10 C12 C6 -3.6(10)
C11 C10 C12 C6 175.0(7)
C9 C10 C12 C2 177.2(7)
C11 C10 C12 C2 -4.2(10)
C7 C6 C12 C10 4.4(10)
C5 C6 C12 C10 -178.4(7)
C7 C6 C12 C2 -176.4(7)
C5 C6 C12 C2 0.8(10)
C3 C2 C12 C10 176.9(7)
C1 C2 C12 C10 -3.5(10)
C3 C2 C12 C6 -2.3(10)
C1 C2 C12 C6 177.3(7)
C4 C5 C13 C14 -72.4(10)
C6 C5 C13 C14 108.5(8)
C4 C5 C13 C22 105.6(8)
C6 C5 C13 C22 -73.5(10)
C22 C13 C14 C15 0.8(11)
C5 C13 C14 C15 178.7(7)
C13 C14 C15 C16 -0.5(12)
C14 C15 C16 C17 1.4(11)
C14 C15 C16 C23 178.7(7)
C15 C16 C17 C18 178.8(7)
C23 C16 C17 C18 1.4(10)
C15 C16 C17 C22 -2.4(10)
C23 C16 C17 C22 -179.8(6)
C16 C17 C18 C19 179.1(7)
C22 C17 C18 C19 0.3(10)
C16 C17 C18 C31 -2.1(10)
C22 C17 C18 C31 179.1(6)
C17 C18 C19 C20 -0.8(11)
C31 C18 C19 C20 -179.6(7)
C18 C19 C20 C21 0.6(13)
C19 C20 C21 C22 0.1(12)
C14 C13 C22 C21 179.2(7)
C5 C13 C22 C21 1.3(11)
C14 C13 C22 C17 -1.9(11)
C5 C13 C22 C17 -179.8(7)
C20 C21 C22 C13 178.3(7)
C20 C21 C22 C17 -0.7(11)
C16 C17 C22 C13 2.7(10)
C18 C17 C22 C13 -178.5(7)
C16 C17 C22 C21 -178.4(6)
C18 C17 C22 C21 0.5(10)
C15 C16 C23 C24 3.6(11)
C17 C16 C23 C24 -179.1(7)
C15 C16 C23 C32 -177.4(7)
C17 C16 C23 C32 -0.1(10)
C32 C23 C24 C25 2.8(12)
C16 C23 C24 C25 -178.2(8)
C23 C24 C25 C26 -1.1(13)
C24 C25 C26 C27 -1.5(13)
C24 C25 C26 C33 179.4(8)
C25 C26 C27 C28 -179.1(8)
C33 C26 C27 C28 0.0(12)
C25 C26 C27 C32 2.3(12)
C33 C26 C27 C32 -178.6(7)
C26 C27 C28 C29 179.6(7)
C32 C27 C28 C29 -1.8(11)
C26 C27 C28 C34 1.4(11)
C32 C27 C28 C34 -179.9(7)
C27 C28 C29 C30 2.2(12)
C34 C28 C29 C30 -179.6(8)
C28 C29 C30 C31 -1.3(12)
C29 C30 C31 C32 -0.1(11)
C29 C30 C31 C18 -179.9(7)
C19 C18 C31 C30 0.0(11)
C17 C18 C31 C30 -178.8(7)
C19 C18 C31 C32 -179.8(7)
C17 C18 C31 C32 1.4(10)
C30 C31 C32 C23 -179.9(7)
C18 C31 C32 C23 -0.1(10)
C30 C31 C32 C27 0.5(10)
C18 C31 C32 C27 -179.7(7)
C24 C23 C32 C31 178.5(7)
C16 C23 C32 C31 -0.6(10)
C24 C23 C32 C27 -2.0(11)
C16 C23 C32 C27 179.0(7)
C28 C27 C32 C31 0.4(11)
C26 C27 C32 C31 179.0(7)
C28 C27 C32 C23 -179.2(7)
C26 C27 C32 C23 -0.6(11)
C25 C26 C33 O4 -4.7(13)
C27 C26 C33 O4 176.2(8)
C25 C26 C33 N2 176.8(8)
C27 C26 C33 N2 -2.3(12)
C29 C28 C34 O3 3.3(13)
C27 C28 C34 O3 -178.6(8)
C29 C28 C34 N2 -178.7(7)
C27 C28 C34 N2 -0.5(11)
C43 C35 C36 C40 -3.4(16)
N2 C35 C36 C40 177.3(9)
C43 C35 C36 C37 175.8(10)
N2 C35 C36 C37 -3.5(14)
C40 C36 C37 C38 -91.1(12)
C35 C36 C37 C38 89.7(12)
C40 C36 C37 C39 33.4(15)
C35 C36 C37 C39 -145.8(10)
C35 C36 C40 C41 3.0(17)
C37 C36 C40 C41 -176.3(11)
C36 C40 C41 C42 -1(2)
C40 C41 C42 C43 -1.4(18)
C36 C35 C43 C42 1.5(15)
N2 C35 C43 C42 -179.2(8)
C36 C35 C43 C44 -173.6(10)
N2 C35 C43 C44 5.6(15)
C41 C42 C43 C35 1.0(16)
C41 C42 C43 C44 176.3(10)
C35 C43 C44 C46 -123.6(12)
C42 C43 C44 C46 61.4(15)
C35 C43 C44 C45 112.0(12)
C42 C43 C44 C45 -63.0(13)
N1 C47 C48 C49 -170.6(8)
C47 C48 C49 C50 74.4(12)
C48 C49 C50 C51 176.4(10)
C49 C50 C51 C52 -166.2(10)
C50 C51 C52 C53 -169.8(10)
C51 C52 C53 C54 81.1(13)
C52 C53 C54 C55 -164.1(11)
C53 C54 C55 C56 76.8(15)
C54 C55 C56 C57 174.3(13)
C55 C56 C57 C58 -179.6(13)
C56 C57 C58 C59 -172.4(14)
C57 C58 C59 C60 176.9(13)
C58 C59 C60 C61 -175.7(13)
C59 C60 C61 C62 76.1(18)
O2 C11 N1 C1 180.0(7)
C10 C11 N1 C1 1.5(11)
O2 C11 N1 C47 2.7(11)
C10 C11 N1 C47 -175.8(7)
O1 C1 N1 C11 171.7(7)
C2 C1 N1 C11 -8.8(11)
O1 C1 N1 C47 -11.0(11)
C2 C1 N1 C47 168.5(7)
C48 C47 N1 C11 90.1(9)
C48 C47 N1 C1 -87.4(9)
O3 C34 N2 C33 176.0(9)
C28 C34 N2 C33 -2.1(12)
O3 C34 N2 C35 -0.1(13)
C28 C34 N2 C35 -178.1(8)
O4 C33 N2 C34 -175.1(8)
C26 C33 N2 C34 3.5(12)
O4 C33 N2 C35 1.0(12)
C26 C33 N2 C35 179.6(8)
C43 C35 N2 C34 85.8(10)
C36 C35 N2 C34 -94.9(11)
C43 C35 N2 C33 -90.7(11)
C36 C35 N2 C33 88.6(10)
